data_4317958
loop_
_publ_author_name
'E. Carolina Sa\~nudo'
'Vincent A. Grillo'
'Michael J. Knapp'
'John C. Bollinger'
'John C. Huffman'
'David N. Hendrickson'
'George Christou'

_publ_section_title
;
 Tetranuclear Manganese Complexes with Dimer-of-Dimer and Ladder
 Structures from the Use of a Bis-Bipyridyl Ligand
;
_journal_name_full 'Inorganic Chemistry'
_journal_page_first 2441
_journal_page_last 2450
_journal_paper_doi 10.1021/ic011262k
_journal_volume 41
_journal_year 2002
_chemical_formula_moiety '(C52 H48 Mn4 N8 O10 2+), (Cl O4 -)2, 2(C4 H8 O)'
_chemical_formula_sum 'C60 H64 Cl2 Mn4 N8 O20'
_chemical_formula_weight 1507.87
_space_group_IT_number 2
_symmetry_cell_setting triclinic
_symmetry_space_group_name_Hall '-P 1'
_symmetry_space_group_name_H-M 'P -1'
_audit_creation_method 'minor manual editing of SDT2CIF v. 1.2 BETA  output'
_cell_angle_alpha 73.293(11)
_cell_angle_beta 78.025(11)
_cell_angle_gamma 68.357(10)
_cell_formula_units_Z 1
_cell_length_a 12.017(3)
_cell_length_b 12.197(3)
_cell_length_c 12.343(3)
_cell_measurement_reflns_used 46
_cell_measurement_temperature 104
_cell_measurement_theta_max 10.51
_cell_measurement_theta_min 9.76
_cell_volume 1600.1(7)
_computing_cell_refinement 'XTEL, local package'
_computing_data_collection 'PCPS, local program'
_computing_data_reduction 'XTEL, local package'
_computing_molecular_graphics 'XTEL, local package'
_computing_structure_refinement 'XTEL, local package'
_computing_structure_solution MULTAN78
_diffrn_ambient_temperature 104
_diffrn_detector 'scintillation counter'
_diffrn_measured_fraction_theta_full 1
_diffrn_measured_fraction_theta_max 1
_diffrn_measurement_device_type 'refurbished Picker diffractometer'
_diffrn_measurement_method '\q/2\q scans'
_diffrn_radiation_type 'Mo K\a'
_diffrn_radiation_wavelength 0.71069
_diffrn_reflns_av_R_equivalents 0.026
_diffrn_reflns_limit_h_max 1
_diffrn_reflns_limit_h_min -12
_diffrn_reflns_limit_k_max 12
_diffrn_reflns_limit_k_min -13
_diffrn_reflns_limit_l_max 13
_diffrn_reflns_limit_l_min -13
_diffrn_reflns_number 4596
_diffrn_reflns_theta_full 22.5
_diffrn_reflns_theta_max 22.5
_diffrn_reflns_theta_min 3.0
_diffrn_standards_decay_% -1.3
_diffrn_standards_interval_count 400
_diffrn_standards_number 4
_exptl_absorpt_coefficient_mu 0.9355
_exptl_absorpt_correction_T_max 0.836
_exptl_absorpt_correction_T_min 0.762
_exptl_absorpt_correction_type analytical
_exptl_absorpt_process_details Tompa
_exptl_crystal_colour red
_exptl_crystal_density_diffrn 1.565
_exptl_crystal_density_method 'not measured'
_exptl_crystal_description parallelepiped
_exptl_crystal_F_000 774
_exptl_crystal_size_max .35
_exptl_crystal_size_mid .26
_exptl_crystal_size_min .20
_refine_diff_density_max 0.43
_refine_ls_abs_structure_details none
_refine_ls_goodness_of_fit_ref 1.445
_refine_ls_hydrogen_treatment refall
_refine_ls_matrix_type userblock
_refine_ls_number_parameters 551
_refine_ls_number_reflns 3757
_refine_ls_R_factor_gt 0.045
_refine_ls_shift/su_max 0.57
_refine_ls_structure_factor_coef F
_refine_ls_weighting_details w^-1^=\s^2^(F)+(.04F)^2^
_refine_ls_weighting_scheme calc
_refine_ls_wR_factor_ref 0.042
_reflns_number_gt 3757
_reflns_number_total 4
_reflns_threshold_expression F>2.33\s(F)
_cod_data_source_file ic011262k_1.cif
_cod_data_source_block MSC95018(Compound4.2THF)
_cod_original_cell_volume 1600.1(6)
_cod_database_code 4317958

loop_
_symmetry_equiv_pos_as_xyz
x,y,z
-x,-y,-z

loop_
_atom_site_label
_atom_site_type_symbol
_atom_site_fract_x
_atom_site_fract_y
_atom_site_fract_z
_atom_site_U_iso_or_equiv
_atom_site_adp_type
_atom_site_occupancy
_atom_site_disorder_group
_atom_site_disorder_assembly
MN1 MN 0.39470(5) 0.97054(10) 0.02312(5) 0.0154(2) Uani 1 0 .
MN2 MN 0.51345(10) 0.92072(10) -0.22344(5) 0.0189(3) Uani 1 0 .
O3 O 0.4991(2) 1.0087(2) -0.1018(2) 0.0174(11) Uani 1 0 .
O4 O 0.2692(2) 0.9466(2) -0.0473(2) 0.0217(13) Uani 1 0 .
O5 O 0.3494(2) 0.8945(3) -0.2124(2) 0.0246(14) Uani 1 0 .
C6 C 0.2660(4) 0.9101(4) -0.1317(3) 0.0224(16) Uani 1 0 .
C7 C 0.1547(5) 0.8885(5) -0.1395(4) 0.039(3) Uani 1 0 .
O8 O 0.4761(2) 0.7752(2) 0.0413(2) 0.0210(14) Uani 1 0 .
O9 O 0.5876(2) 0.7444(2) -0.1233(2) 0.0254(14) Uani 1 0 .
C10 C 0.5512(4) 0.7077(4) -0.0201(3) 0.0221(16) Uani 1 0 .
C11 C 0.6009(5) 0.5760(4) 0.0323(4) 0.034(2) Uani 1 0 .
N12 N 0.2405(3) 1.1565(3) 0.0116(3) 0.0168(15) Uani 1 0 .
N13 N 0.2857(3) 0.9476(3) 0.1752(3) 0.0183(15) Uani 1 0 .
C14 C 0.3156(4) 0.8440(4) 0.2543(3) 0.0222(16) Uani 1 0 .
C15 C 0.2470(4) 0.8256(4) 0.3580(3) 0.025(2) Uani 1 0 .
C16 C 0.1438(4) 0.9188(4) 0.3796(3) 0.0228(18) Uani 1 0 .
C17 C 0.1131(4) 1.0251(4) 0.2992(3) 0.0210(16) Uani 1 0 .
C18 C 0.1858(3) 1.0396(4) 0.1960(3) 0.0191(16) Uani 1 0 .
C19 C 0.1577(3) 1.1526(4) 0.1056(3) 0.0188(16) Uani 1 0 .
C20 C 0.0522(4) 1.2481(4) 0.1144(3) 0.0210(16) Uani 1 0 .
C21 C 0.0272(4) 1.3475(4) 0.0251(4) 0.0238(18) Uani 1 0 .
C22 C 0.1091(4) 1.3504(4) -0.0711(4) 0.0242(16) Uani 1 0 .
C23 C 0.2167(3) 1.2542(4) -0.0757(3) 0.0196(16) Uani 1 0 .
C24 C 0.3061(4) 1.2587(4) -0.1804(3) 0.0204(16) Uani 1 0 .
C25 C 0.2864(4) 1.2003(4) -0.2670(4) 0.0226(18) Uani 1 0 .
C26 C 0.3823(3) 1.1970(4) -0.3666(3) 0.0195(16) Uani 1 0 .
C27 C 0.3762(4) 1.2987(4) -0.4532(4) 0.028(2) Uani 1 0 .
C28 C 0.4663(4) 1.2967(4) -0.5431(4) 0.032(2) Uani 1 0 .
C29 C 0.5608(4) 1.1897(4) -0.5446(4) 0.0269(18) Uani 1 0 .
C30 C 0.5642(4) 1.0899(4) -0.4565(3) 0.0215(18) Uani 1 0 .
C31 C 0.6652(3) 0.9738(4) -0.4507(3) 0.0198(18) Uani 1 0 .
C32 C 0.7592(4) 0.9546(4) -0.5386(4) 0.027(2) Uani 1 0 .
C33 C 0.8534(4) 0.8473(4) -0.5268(4) 0.028(2) Uani 1 0 .
C34 C 0.8543(4) 0.7603(4) -0.4273(4) 0.027(2) Uani 1 0 .
C35 C 0.7588(4) 0.7824(4) -0.3437(4) 0.0241(18) Uani 1 0 .
N36 N 0.6656(3) 0.8870(3) -0.3551(3) 0.0209(15) Uani 1 0 .
N37 N 0.4749(3) 1.0929(3) -0.3676(3) 0.0197(15) Uani 1 0 .
CL38 CL 0.80439(10) 1.38110(10) -0.66093(10) 0.0275(7) Uani 1 0 .
O39 O 0.6910(3) 1.4146(3) -0.5940(3) 0.0556(16) Uani 1 0 .
O40 O 0.7863(3) 1.4103(3) -0.7780(3) 0.0507(16) Uani 1 0 .
O41 O 0.8659(3) 1.2531(3) -0.6256(2) 0.0403(14) Uani 1 0 .
O42 O 0.8754(3) 1.4488(3) -0.6503(3) 0.0587(18) Uani 1 0 .
O43 O 0.0440(3) 0.7150(3) 0.2860(3) 0.0580(18) Uani 1 0 .
C44 C 0.1083(6) 0.5899(6) 0.3208(6) 0.063(3) Uani 1 0 .
C45 C 0.2258(8) 0.5694(7) 0.2467(7) 0.102(4) Uani 1 0 .
C46 C 0.2024(5) 0.6632(5) 0.1405(5) 0.043(2) Uani 1 0 .
C47 C 0.0889(5) 0.7624(5) 0.1740(4) 0.038(2) Uani 1 0 .
H48 H 0.165(5) 0.823(5) -0.149(4) 0.058(15) Uiso 1 0 .
H49 H 0.103(4) 0.889(4) -0.074(4) 0.037(11) Uiso 1 0 .
H50 H 0.112(6) 0.963(6) -0.196(6) 0.101(18) Uiso 1 0 .
H51 H 0.600(4) 0.529(4) -0.009(4) 0.042(13) Uiso 1 0 .
H52 H 0.677(6) 0.560(5) 0.045(5) 0.077(16) Uiso 1 0 .
H53 H 0.558(5) 0.557(5) 0.102(5) 0.083(16) Uiso 1 0 .
H54 H 0.387(4) 0.784(3) 0.237(3) 0.024(10) Uiso 1 0 .
H55 H 0.269(3) 0.759(3) 0.408(3) 0.012(10) Uiso 1 0 .
H56 H 0.097(3) 0.904(3) 0.449(3) 0.021(10) Uiso 1 0 .
H57 H 0.045(3) 1.088(3) 0.312(3) 0.009(9) Uiso 1 0 .
H58 H 0.000(3) 1.238(3) 0.183(3) 0.015(10) Uiso 1 0 .
H59 H -0.044(3) 1.409(3) 0.025(3) 0.014(10) Uiso 1 0 .
H60 H 0.097(4) 1.414(4) -0.129(4) 0.030(11) Uiso 1 0 .
H61 H 0.377(4) 1.220(3) -0.157(3) 0.022(11) Uiso 1 0 .
H62 H 0.299(3) 1.338(3) -0.213(3) 0.007(9) Uiso 1 0 .
H63 H 0.289(3) 1.122(4) -0.230(3) 0.023(11) Uiso 1 0 .
H64 H 0.213(4) 1.243(3) -0.294(3) 0.022(10) Uiso 1 0 .
H65 H 0.325(3) 1.359(3) -0.451(3) 0.012(10) Uiso 1 0 .
H66 H 0.458(4) 1.369(4) -0.600(4) 0.033(11) Uiso 1 0 .
H67 H 0.627(4) 1.188(4) -0.604(3) 0.029(11) Uiso 1 0 .
H68 H 0.751(3) 1.009(3) -0.600(3) 0.018(10) Uiso 1 0 .
H69 H 0.918(4) 0.835(4) -0.585(4) 0.048(13) Uiso 1 0 .
H70 H 0.918(4) 0.685(4) -0.408(3) 0.034(11) Uiso 1 0 .
H71 H 0.754(4) 0.725(4) -0.278(4) 0.029(11) Uiso 1 0 .
H72 H 0.110(6) 0.563(6) 0.394(6) 0.100(19) Uiso 1 0 .
H73 H 0.100(8) 0.534(8) 0.263(7) 0.16(2) Uiso 1 0 .
H74 H 0.259(7) 0.542(8) 0.292(6) 0.16(3) Uiso 1 0 .
H75 H 0.269(6) 0.470(7) 0.243(6) 0.123(19) Uiso 1 0 .
H76 H 0.265(6) 0.699(5) 0.111(5) 0.088(16) Uiso 1 0 .
H77 H 0.183(5) 0.631(5) 0.090(5) 0.076(15) Uiso 1 0 .
H78 H 0.024(4) 0.787(4) 0.125(4) 0.039(11) Uiso 1 0 .
H79 H 0.096(4) 0.844(4) 0.172(4) 0.038(11) Uiso 1 0 .

loop_
_atom_site_aniso_label
_atom_site_aniso_U_11
_atom_site_aniso_U_22
_atom_site_aniso_U_33
_atom_site_aniso_U_12
_atom_site_aniso_U_13
_atom_site_aniso_U_23
MN1 0.0147(3) 0.0219(3) 0.0106(3) -0.0076(3) 0.0022(2) -0.0063(2)
MN2 0.0185(3) 0.0267(4) 0.0133(3) -0.0085(3) 0.0026(2) -0.0091(3)
O3 0.0165(10) 0.024(2) 0.0119(10) -0.0078(10) 0.0044(10) -0.0073(10)
O4 0.019(2) 0.035(2) 0.0157(10) -0.0123(10) 0.0018(10) -0.0108(10)
O5 0.025(2) 0.036(2) 0.017(2) -0.0158(10) 0.0044(10) -0.0119(10)
C6 0.023(2) 0.025(2) 0.020(2) -0.011(2) -0.004(2) -0.004(2)
C7 0.035(3) 0.062(4) 0.031(3) -0.030(3) 0.005(2) -0.021(3)
O8 0.021(2) 0.025(2) 0.020(2) -0.0092(10) 0.0013(10) -0.0083(10)
O9 0.030(2) 0.026(2) 0.019(2) -0.0060(10) 0.0031(10) -0.0102(10)
C10 0.023(2) 0.028(2) 0.019(2) -0.010(2) -0.002(2) -0.010(2)
C11 0.039(3) 0.029(3) 0.035(3) -0.003(2) -0.006(2) -0.014(2)
N12 0.015(2) 0.025(2) 0.013(2) -0.008(2) 0.0007(10) -0.008(2)
N13 0.018(2) 0.027(2) 0.011(2) -0.010(2) -0.0001(10) -0.005(2)
C14 0.022(2) 0.029(2) 0.018(2) -0.012(2) -0.003(2) -0.006(2)
C15 0.033(3) 0.026(3) 0.014(2) -0.014(2) -0.001(2) -0.000(2)
C16 0.022(2) 0.034(3) 0.013(2) -0.014(2) 0.004(2) -0.008(2)
C17 0.019(2) 0.028(2) 0.016(2) -0.007(2) 0.001(2) -0.009(2)
C18 0.018(2) 0.028(2) 0.016(2) -0.011(2) 0.000(2) -0.010(2)
C19 0.018(2) 0.028(2) 0.014(2) -0.011(2) 0.003(2) -0.009(2)
C20 0.019(2) 0.029(2) 0.018(2) -0.013(2) 0.007(2) -0.011(2)
C21 0.017(2) 0.026(2) 0.029(3) -0.006(2) 0.004(2) -0.012(2)
C22 0.027(2) 0.022(2) 0.022(2) -0.008(2) -0.003(2) -0.005(2)
C23 0.019(2) 0.026(2) 0.018(2) -0.013(2) 0.002(2) -0.009(2)
C24 0.021(2) 0.020(2) 0.016(2) -0.005(2) -0.000(2) -0.002(2)
C25 0.020(2) 0.029(3) 0.019(2) -0.007(2) 0.000(2) -0.009(2)
C26 0.019(2) 0.026(2) 0.016(2) -0.007(2) -0.002(2) -0.009(2)
C27 0.028(3) 0.034(3) 0.022(2) -0.006(2) 0.001(2) -0.012(2)
C28 0.036(3) 0.034(3) 0.020(2) -0.013(2) 0.001(2) -0.002(2)
C29 0.026(2) 0.037(3) 0.017(2) -0.013(2) 0.006(2) -0.009(2)
C30 0.020(2) 0.035(3) 0.014(2) -0.011(2) 0.001(2) -0.011(2)
C31 0.018(2) 0.035(3) 0.014(2) -0.014(2) 0.000(2) -0.013(2)
C32 0.026(3) 0.042(3) 0.015(2) -0.014(2) -0.001(2) -0.010(2)
C33 0.020(2) 0.048(3) 0.027(3) -0.014(2) 0.004(2) -0.023(2)
C34 0.020(2) 0.032(3) 0.033(3) -0.006(2) -0.002(2) -0.017(2)
C35 0.022(2) 0.028(3) 0.025(2) -0.007(2) -0.001(2) -0.012(2)
N36 0.020(2) 0.029(2) 0.019(2) -0.011(2) 0.0020(10) -0.012(2)
N37 0.019(2) 0.031(2) 0.013(2) -0.012(2) -0.0006(10) -0.008(2)
CL38 0.0241(10) 0.0275(10) 0.0225(10) -0.0043(5) 0.0034(4) -0.0033(5)
O39 0.038(2) 0.041(2) 0.061(2) -0.002(2) 0.031(2) -0.011(2)
O40 0.061(2) 0.046(2) 0.030(2) -0.002(2) -0.012(2) -0.003(2)
O41 0.045(2) 0.028(2) 0.024(2) 0.0037(10) 0.0108(10) -0.0006(10)
O42 0.049(2) 0.054(2) 0.076(3) -0.021(2) -0.017(2) -0.011(2)
O43 0.056(2) 0.063(3) 0.039(2) -0.006(2) 0.021(2) -0.020(2)
C44 0.064(4) 0.059(4) 0.049(4) -0.016(3) 0.004(3) -0.002(3)
C45 0.105(6) 0.059(5) 0.082(5) 0.012(4) 0.022(5) 0.002(4)
C46 0.039(3) 0.049(3) 0.046(3) -0.013(3) 0.006(2) -0.024(3)
C47 0.038(3) 0.038(3) 0.043(3) -0.013(2) 0.000(2) -0.020(2)

loop_
_atom_type_symbol
_atom_type_description
_atom_type_scat_dispersion_real
_atom_type_scat_dispersion_imag
_atom_type_scat_source
MN Mn 0.295 0.729 'International Tables Vol. IV (1974) Table 2.2B'
CL Cl 0.132 0.159 'International Tables Vol. IV (1974) Table 2.2B'
O O 0.008 0.006 'International Tables Vol. IV (1974) Table 2.2B'
N N 0.004 0.003 'International Tables Vol. IV (1974) Table 2.2B'
C C 0.002 0.002 'International Tables Vol. IV (1974) Table 2.2B'
H H 0 0 'International Tables Vol. IV (1974) Table 2.2B'

loop_
_geom_angle_atom_site_label_1
_geom_angle_atom_site_label_2
_geom_angle_atom_site_label_3
_geom_angle
_geom_angle_site_symmetry_1
_geom_angle_site_symmetry_2
_geom_angle_site_symmetry_3
_geom_angle_publ_flag
O3 MN1 O3 83.01(3) . . 2_675 no
O3 MN1 O3 83.01(3) 2_675 . . no
O3 MN1 O4 174.39(3) 2_675 . . no
O3 MN1 O4 102.55(3) . . . no
O3 MN1 O8 94.75(3) . . . no
O3 MN1 O8 97.86(3) 2_675 . . no
O3 MN1 N12 100.59(3) . . . no
O3 MN1 N12 100.81(3) 2_675 . . no
O3 MN1 N13 88.26(3) 2_675 . . no
O3 MN1 N13 169.82(3) . . . no
O4 MN1 O8 82.53(3) . . . no
O4 MN1 N12 77.60(3) . . . no
O4 MN1 N13 86.14(3) . . . no
O8 MN1 N12 157.08(3) . . . no
O8 MN1 N13 91.60(3) . . . no
N12 MN1 N13 75.88(2) . . . no
O3 MN2 O5 107.54(3) . . . no
O3 MN2 O9 95.75(3) . . . no
O3 MN2 N36 124.38(3) . . . no
O3 MN2 N37 94.66(3) . . . no
O5 MN2 O9 91.57(3) . . . no
O5 MN2 N36 127.50(3) . . . no
O5 MN2 N37 96.17(3) . . . no
O9 MN2 N36 90.66(3) . . . no
O9 MN2 N37 164.53(3) . . . no
N36 MN2 N37 74.00(2) . . . no
O39 CL38 O40 109.5(2) . . . no
O39 CL38 O41 110.18(19) . . . no
O39 CL38 O42 109.6(2) . . . no
O40 CL38 O41 109.2(2) . . . no
O40 CL38 O42 107.8(2) . . . no
O41 CL38 O42 110.6(2) . . . no
MN1 O3 MN1 96.99(3) . . 2_675 no
MN1 O3 MN1 96.99(3) 2_675 . . no
MN1 O3 MN2 111.93(3) . . . no
MN1 O3 MN2 136.60(3) 2_675 . . no
MN1 O4 C6 137.250(17) . . . no
MN2 O5 C6 125.185(19) . . . no
MN1 O8 C10 134.761(17) . . . no
MN2 O9 C10 124.747(19) . . . no
C44 O43 C47 110.3(4) . . . no
MN1 N12 C19 110.50(2) . . . no
MN1 N12 C23 129.857(18) . . . no
C19 N12 C23 119.032(14) . . . no
MN1 N13 C14 120.63(2) . . . no
MN1 N13 C18 119.54(2) . . . no
C14 N13 C18 119.800(14) . . . no
MN2 N36 C31 118.35(2) . . . no
MN2 N36 C35 122.36(2) . . . no
C31 N36 C35 119.290(14) . . . no
MN2 N37 C26 126.721(19) . . . no
MN2 N37 C30 114.15(2) . . . no
C26 N37 C30 118.716(14) . . . no
O4 C6 O5 124.527(13) . . . no
O4 C6 C7 117.942(10) . . . no
O5 C6 C7 117.484(14) . . . no
O8 C10 O9 124.561(14) . . . no
O8 C10 C11 117.937(15) . . . no
O9 C10 C11 117.502(12) . . . no
N13 C14 C15 122.634(13) . . . no
C14 C15 C16 118.008(14) . . . no
C15 C16 C17 119.591(14) . . . no
C16 C17 C18 120.259(13) . . . no
N13 C18 C17 119.700(14) . . . no
N13 C18 C19 117.427(15) . . . no
C17 C18 C19 122.870(13) . . . no
N12 C19 C18 116.487(14) . . . no
N12 C19 C20 121.614(14) . . . no
C18 C19 C20 121.884(14) . . . no
C19 C20 C21 119.466(14) . . . no
C20 C21 C22 119.059(14) . . . no
C21 C22 C23 120.022(14) . . . no
N12 C23 C22 120.742(14) . . . no
N12 C23 C24 119.576(14) . . . no
C22 C23 C24 119.672(14) . . . no
C23 C24 C25 112.215(15) . . . no
C24 C25 C26 111.295(15) . . . no
N37 C26 C25 118.269(14) . . . no
N37 C26 C27 121.239(14) . . . no
C25 C26 C27 120.482(13) . . . no
C26 C27 C28 120.484(13) . . . no
C27 C28 C29 118.270(14) . . . no
C28 C29 C30 119.716(15) . . . no
N37 C30 C29 121.561(13) . . . no
N37 C30 C31 115.957(14) . . . no
C29 C30 C31 122.471(14) . . . no
N36 C31 C30 117.271(14) . . . no
N36 C31 C32 120.228(14) . . . no
C30 C31 C32 122.472(13) . . . no
C31 C32 C33 120.131(13) . . . no
C32 C33 C34 119.075(14) . . . no
C33 C34 C35 118.766(14) . . . no
N36 C35 C34 122.480(13) . . . no
O43 C44 C45 105.5(5) . . . no
C44 C45 C46 105.9(6) . . . no
C45 C46 C47 104.3(5) . . . no
O43 C47 C46 107.0(4) . . . no
C6 C7 H48 114.913(11) . . . no
C6 C7 H49 113.201(14) . . . no
C6 C7 H50 103.485(15) . . . no
H48 C7 H49 101.464(12) . . . no
H48 C7 H50 118.546(14) . . . no
H49 C7 H50 105.146(16) . . . no
C10 C11 H51 114.082(16) . . . no
C10 C11 H52 108.189(12) . . . no
C10 C11 H53 110.166(13) . . . no
H51 C11 H52 109.397(11) . . . no
H51 C11 H53 107.550(15) . . . no
H52 C11 H53 107.248(16) . . . no
N13 C14 H54 116.710(15) . . . no
C15 C14 H54 120.637(14) . . . no
C14 C15 H55 120.782(13) . . . no
C16 C15 H55 121.184(14) . . . no
C15 C16 H56 117.218(14) . . . no
C17 C16 H56 123.163(13) . . . no
C16 C17 H57 120.966(14) . . . no
C18 C17 H57 118.774(14) . . . no
C19 C20 H58 115.770(14) . . . no
C21 C20 H58 124.723(13) . . . no
C20 C21 H59 122.284(13) . . . no
C22 C21 H59 118.521(14) . . . no
C21 C22 H60 121.369(13) . . . no
C23 C22 H60 118.498(14) . . . no
C23 C24 H61 105.712(17) . . . no
C23 C24 H62 108.466(12) . . . no
C25 C24 H61 110.704(13) . . . no
C25 C24 H62 109.706(15) . . . no
H61 C24 H62 109.943(13) . . . no
C24 C25 H63 107.408(16) . . . no
C24 C25 H64 110.927(13) . . . no
C26 C25 H63 109.693(13) . . . no
C26 C25 H64 108.167(17) . . . no
H63 C25 H64 109.336(13) . . . no
C26 C27 H65 120.850(14) . . . no
C28 C27 H65 118.569(14) . . . no
C27 C28 H66 117.453(13) . . . no
C29 C28 H66 124.270(14) . . . no
C28 C29 H67 119.280(14) . . . no
C30 C29 H67 120.778(13) . . . no
C31 C32 H68 116.303(15) . . . no
C33 C32 H68 123.321(13) . . . no
C32 C33 H69 120.249(13) . . . no
C34 C33 H69 120.628(14) . . . no
C33 C34 H70 126.148(13) . . . no
C35 C34 H70 115.043(14) . . . no
N36 C35 H71 116.081(15) . . . no
C34 C35 H71 121.384(14) . . . no
O43 C44 H72 115(5) . . . no
O43 C44 H73 113(4) . . . no
C45 C44 H72 118(5) . . . no
C45 C44 H73 77(4) . . . no
H72 C44 H73 123(6) . . . no
C44 C45 H74 93.3(7) . . . no
C44 C45 H75 111(4) . . . no
C46 C45 H74 147.8(12) . . . no
C46 C45 H75 119(4) . . . no
H74 C45 H75 75(4) . . . no
C45 C46 H76 114(4) . . . no
C45 C46 H77 108(4) . . . no
C47 C46 H76 108(4) . . . no
C47 C46 H77 108(4) . . . no
H76 C46 H77 115(5) . . . no
O43 C47 H78 107(3) . . . no
O43 C47 H79 108(3) . . . no
C46 C47 H78 114(3) . . . no
C46 C47 H79 118(3) . . . no
H78 C47 H79 102(4) . . . no

loop_
_geom_bond_atom_site_label_1
_geom_bond_atom_site_label_2
_geom_bond_distance
_geom_bond_site_symmetry_1
_geom_bond_site_symmetry_2
_geom_bond_publ_flag
MN1 O3 1.8391(6) . . no
MN1 O3 1.8787(6) . 2_675 no
MN1 O4 2.0322(7) . . no
MN1 O8 2.1794(8) . . no
MN1 N12 2.3285(7) . . no
MN1 N13 2.0651(7) . . no
MN2 O3 2.0296(7) . . no
MN2 O5 2.0819(7) . . no
MN2 O9 2.1128(7) . . no
MN2 N36 2.1796(7) . . no
MN2 N37 2.2953(8) . . no
CL38 O39 1.422(3) . . no
CL38 O40 1.428(3) . . no
CL38 O41 1.437(3) . . no
CL38 O42 1.433(4) . . no
O4 C6 1.2579(2) . . no
O5 C6 1.2591(3) . . no
C6 C7 1.4815(3) . . no
C7 H48 0.8068(2) . . no
C7 H49 0.9145(2) . . no
C7 H50 1.0050(2) . . no
O8 C10 1.2623(2) . . no
O9 C10 1.2648(3) . . no
C10 C11 1.4871(3) . . no
C11 H51 0.86670(10) . . no
C11 H52 0.8936(2) . . no
C11 H53 0.9234(2) . . no
N12 C19 1.3643(3) . . no
N12 C23 1.3424(3) . . no
N13 C14 1.3345(3) . . no
N13 C18 1.3456(3) . . no
C14 C15 1.3787(3) . . no
C14 H54 0.9312(2) . . no
C15 C16 1.3781(3) . . no
C15 H55 0.8595(2) . . no
C16 C17 1.3644(3) . . no
C16 H56 0.9262(2) . . no
C17 C18 1.3928(3) . . no
C17 H57 0.9149(2) . . no
C18 C19 1.4793(3) . . no
C19 C20 1.3792(3) . . no
C20 C21 1.3696(3) . . no
C20 H58 0.9481(2) . . no
C21 C22 1.3766(3) . . no
C21 H59 0.9055(2) . . no
C22 C23 1.3933(3) . . no
C22 H60 0.8826(2) . . no
C23 C24 1.5005(3) . . no
C24 C25 1.5409(2) . . no
C24 H61 0.8713(2) . . no
C24 H62 0.9192(2) . . no
C25 C26 1.4990(3) . . no
C25 H63 0.9265(2) . . no
C25 H64 0.9210(2) . . no
C26 C27 1.3749(3) . . no
C27 C28 1.3789(3) . . no
C27 H65 0.7676(2) . . no
C28 C29 1.3808(3) . . no
C28 H66 0.9413(2) . . no
C29 C30 1.3738(3) . . no
C29 H67 0.9610(2) . . no
C30 C31 1.4805(3) . . no
C31 C32 1.3971(3) . . no
C32 C33 1.3714(3) . . no
C32 H68 0.8491(2) . . no
C33 C34 1.3721(3) . . no
C33 H69 0.9427(2) . . no
C34 C35 1.3765(3) . . no
C34 H70 0.9577(2) . . no
C35 H71 0.9169(2) . . no
N36 C31 1.3394(3) . . no
N36 C35 1.3449(3) . . no
N37 C26 1.3463(3) . . no
N37 C30 1.3647(3) . . no
O43 C44 1.415(7) . . no
O43 C47 1.414(6) . . no
C44 C45 1.492(10) . . no
C44 H72 0.87(7) . . no
C44 H73 1.16(9) . . no
C45 C46 1.469(9) . . no
C45 H74 0.685(9) . . no
C45 H75 1.14(7) . . no
C46 C47 1.527(7) . . no
C46 H76 0.96(6) . . no
C46 H77 0.93(6) . . no
C47 H78 0.99(5) . . no
C47 H79 1.02(5) . . no
